data_1545121
loop_
_publ_author_name
'Yamaguchi, G.'
'Miyabe, H.'

_publ_section_title
;
 Crystal structure of a defect spinel, CoO*3Al2O3, constituting cobalt
 blue pigment
;
_journal_name_full Yogyo-Kyokai-Shi
_journal_page_first 87
_journal_page_last 89
_journal_volume 83
_journal_year 1975
_chemical_formula_sum 'Al2.4 Co0.4 O4'
_chemical_name_common '(Co0.4Al0.4)Al2O4 defect spinel'
_space_group_IT_number 227
_space_group_name_H-M_alt 'F d -3 m'
_symmetry_space_group_name_Hall 'F 4d 2 3 -1d'
_symmetry_space_group_name_H-M 'F d -3 m :1'
_cell_angle_alpha 90
_cell_angle_beta 90
_cell_angle_gamma 90
_cell_formula_units_Z 8
_cell_length_a 7.97500
_cell_length_b 7.97500
_cell_length_c 7.97500
_cell_volume 507.215
_cod_data_source_file CoAl-defect-spinel.cif
_cod_data_source_block AlCo-defect-spinel
_cod_original_formula_sum 'Co0.4 Al2.4 O4'
_cod_database_code 1545121

loop_
_space_group_symop_operation_xyz
'x, y, z'
'-x, -y+1/2, z+1/2'
'-x+1/2, y+1/2, -z'
'x+1/2, -y, -z+1/2'
'z, x, y'
'z+1/2, -x, -y+1/2'
'-z, -x+1/2, y+1/2'
'-z+1/2, x+1/2, -y'
'y, z, x'
'-y+1/2, z+1/2, -x'
'y+1/2, -z, -x+1/2'
'-y, -z+1/2, x+1/2'
'y+3/4, x+1/4, -z+3/4'
'-y+1/4, -x+1/4, -z+1/4'
'y+1/4, -x+3/4, z+3/4'
'-y+3/4, x+3/4, z+1/4'
'x+3/4, z+1/4, -y+3/4'
'-x+3/4, z+3/4, y+1/4'
'-x+1/4, -z+1/4, -y+1/4'
'x+1/4, -z+3/4, y+3/4'
'z+3/4, y+1/4, -x+3/4'
'z+1/4, -y+3/4, x+3/4'
'-z+3/4, y+3/4, x+1/4'
'-z+1/4, -y+1/4, -x+1/4'
'-x+1/4, -y+1/4, -z+1/4'
'x+1/4, y+3/4, -z+3/4'
'x+3/4, -y+3/4, z+1/4'
'-x+3/4, y+1/4, z+3/4'
'-z+1/4, -x+1/4, -y+1/4'
'-z+3/4, x+1/4, y+3/4'
'z+1/4, x+3/4, -y+3/4'
'z+3/4, -x+3/4, y+1/4'
'-y+1/4, -z+1/4, -x+1/4'
'y+3/4, -z+3/4, x+1/4'
'-y+3/4, z+1/4, x+3/4'
'y+1/4, z+3/4, -x+3/4'
'-y+1/2, -x, z+1/2'
'y, x, z'
'-y, x+1/2, -z+1/2'
'y+1/2, -x+1/2, -z'
'-x+1/2, -z, y+1/2'
'x+1/2, -z+1/2, -y'
'x, z, y'
'-x, z+1/2, -y+1/2'
'-z+1/2, -y, x+1/2'
'-z, y+1/2, -x+1/2'
'z+1/2, -y+1/2, -x'
'z, y, x'
'x, y+1/2, z+1/2'
'-x, -y, z'
'-x+1/2, y, -z+1/2'
'x+1/2, -y+1/2, -z'
'z, x+1/2, y+1/2'
'z+1/2, -x+1/2, -y'
'-z, -x, y'
'-z+1/2, x, -y+1/2'
'y, z+1/2, x+1/2'
'-y+1/2, z, -x+1/2'
'y+1/2, -z+1/2, -x'
'-y, -z, x'
'y+3/4, x+3/4, -z+1/4'
'-y+1/4, -x+3/4, -z+3/4'
'y+1/4, -x+1/4, z+1/4'
'-y+3/4, x+1/4, z+3/4'
'x+3/4, z+3/4, -y+1/4'
'-x+3/4, z+1/4, y+3/4'
'-x+1/4, -z+3/4, -y+3/4'
'x+1/4, -z+1/4, y+1/4'
'z+3/4, y+3/4, -x+1/4'
'z+1/4, -y+1/4, x+1/4'
'-z+3/4, y+1/4, x+3/4'
'-z+1/4, -y+3/4, -x+3/4'
'-x+1/4, -y+3/4, -z+3/4'
'x+1/4, y+1/4, -z+1/4'
'x+3/4, -y+1/4, z+3/4'
'-x+3/4, y+3/4, z+1/4'
'-z+1/4, -x+3/4, -y+3/4'
'-z+3/4, x+3/4, y+1/4'
'z+1/4, x+1/4, -y+1/4'
'z+3/4, -x+1/4, y+3/4'
'-y+1/4, -z+3/4, -x+3/4'
'y+3/4, -z+1/4, x+3/4'
'-y+3/4, z+3/4, x+1/4'
'y+1/4, z+1/4, -x+1/4'
'-y+1/2, -x+1/2, z'
'y, x+1/2, z+1/2'
'-y, x, -z'
'y+1/2, -x, -z+1/2'
'-x+1/2, -z+1/2, y'
'x+1/2, -z, -y+1/2'
'x, z+1/2, y+1/2'
'-x, z, -y'
'-z+1/2, -y+1/2, x'
'-z, y, -x'
'z+1/2, -y, -x+1/2'
'z, y+1/2, x+1/2'
'x+1/2, y, z+1/2'
'-x+1/2, -y+1/2, z'
'-x, y+1/2, -z+1/2'
'x, -y, -z'
'z+1/2, x, y+1/2'
'z, -x, -y'
'-z+1/2, -x+1/2, y'
'-z, x+1/2, -y+1/2'
'y+1/2, z, x+1/2'
'-y, z+1/2, -x+1/2'
'y, -z, -x'
'-y+1/2, -z+1/2, x'
'y+1/4, x+1/4, -z+1/4'
'-y+3/4, -x+1/4, -z+3/4'
'y+3/4, -x+3/4, z+1/4'
'-y+1/4, x+3/4, z+3/4'
'x+1/4, z+1/4, -y+1/4'
'-x+1/4, z+3/4, y+3/4'
'-x+3/4, -z+1/4, -y+3/4'
'x+3/4, -z+3/4, y+1/4'
'z+1/4, y+1/4, -x+1/4'
'z+3/4, -y+3/4, x+1/4'
'-z+1/4, y+3/4, x+3/4'
'-z+3/4, -y+1/4, -x+3/4'
'-x+3/4, -y+1/4, -z+3/4'
'x+3/4, y+3/4, -z+1/4'
'x+1/4, -y+3/4, z+3/4'
'-x+1/4, y+1/4, z+1/4'
'-z+3/4, -x+1/4, -y+3/4'
'-z+1/4, x+1/4, y+1/4'
'z+3/4, x+3/4, -y+1/4'
'z+1/4, -x+3/4, y+3/4'
'-y+3/4, -z+1/4, -x+3/4'
'y+1/4, -z+3/4, x+3/4'
'-y+1/4, z+1/4, x+1/4'
'y+3/4, z+3/4, -x+1/4'
'-y, -x, z'
'y+1/2, x, z+1/2'
'-y+1/2, x+1/2, -z'
'y, -x+1/2, -z+1/2'
'-x, -z, y'
'x, -z+1/2, -y+1/2'
'x+1/2, z, y+1/2'
'-x+1/2, z+1/2, -y'
'-z, -y, x'
'-z+1/2, y+1/2, -x'
'z, -y+1/2, -x+1/2'
'z+1/2, y, x+1/2'
'x+1/2, y+1/2, z'
'-x+1/2, -y, z+1/2'
'-x, y, -z'
'x, -y+1/2, -z+1/2'
'z+1/2, x+1/2, y'
'z, -x+1/2, -y+1/2'
'-z+1/2, -x, y+1/2'
'-z, x, -y'
'y+1/2, z+1/2, x'
'-y, z, -x'
'y, -z+1/2, -x+1/2'
'-y+1/2, -z, x+1/2'
'y+1/4, x+3/4, -z+3/4'
'-y+3/4, -x+3/4, -z+1/4'
'y+3/4, -x+1/4, z+3/4'
'-y+1/4, x+1/4, z+1/4'
'x+1/4, z+3/4, -y+3/4'
'-x+1/4, z+1/4, y+1/4'
'-x+3/4, -z+3/4, -y+1/4'
'x+3/4, -z+1/4, y+3/4'
'z+1/4, y+3/4, -x+3/4'
'z+3/4, -y+1/4, x+3/4'
'-z+1/4, y+1/4, x+1/4'
'-z+3/4, -y+3/4, -x+1/4'
'-x+3/4, -y+3/4, -z+1/4'
'x+3/4, y+1/4, -z+3/4'
'x+1/4, -y+1/4, z+1/4'
'-x+1/4, y+3/4, z+3/4'
'-z+3/4, -x+3/4, -y+1/4'
'-z+1/4, x+3/4, y+3/4'
'z+3/4, x+1/4, -y+3/4'
'z+1/4, -x+1/4, y+1/4'
'-y+3/4, -z+3/4, -x+1/4'
'y+1/4, -z+1/4, x+1/4'
'-y+1/4, z+3/4, x+3/4'
'y+3/4, z+1/4, -x+3/4'
'-y, -x+1/2, z+1/2'
'y+1/2, x+1/2, z'
'-y+1/2, x, -z+1/2'
'y, -x, -z'
'-x, -z+1/2, y+1/2'
'x, -z, -y'
'x+1/2, z+1/2, y'
'-x+1/2, z, -y+1/2'
'-z, -y+1/2, x+1/2'
'-z+1/2, y, -x+1/2'
'z, -y, -x'
'z+1/2, y+1/2, x'

loop_
_atom_site_label
_atom_site_occupancy
_atom_site_fract_x
_atom_site_fract_y
_atom_site_fract_z
_atom_site_adp_type
_atom_site_B_iso_or_equiv
_atom_site_type_symbol
AlCo1 0.1600 0.250000 0.250000 0.250000 Biso 1.330000 Al
AlCo1 0.0900 0.250000 0.250000 0.250000 Biso 1.330000 Co
AlCo2 0.4400 0.625000 0.625000 0.625000 Biso 1.330000 Al
AlCo2 0.0100 0.625000 0.625000 0.625000 Biso 1.330000 Co
O 1.0 0.38000(13) 0.38000(13) 0.38000(13) Biso 1.330000 O
